data_2221484
loop_
_publ_author_name
'Liu, Fei'
'Dai, Huajun'
'Huang, Zhong'
'Liu, Yonggang'
'Kou, Xingming'

_publ_section_title
;
 Bis(2,2-dinitropropyl)formal
;
_journal_coeditor_code RZ2302
_journal_issue 4
_journal_name_full 'Acta Crystallographica Section E'
_journal_page_first o903
_journal_paper_doi 10.1107/S1600536809010642
_journal_volume 65
_journal_year 2009
_chemical_formula_iupac 'C7 H12 N4 O10'
_chemical_formula_moiety 'C7 H12 N4 O10'
_chemical_formula_sum 'C7 H12 N4 O10'
_chemical_formula_weight 312.21
_chemical_name_common Bis(2,2-dinitropropyl)formal
_chemical_name_systematic
;
Bis(2,2-dinitropropoxy)methane
;
_space_group_IT_number 15
_symmetry_cell_setting monoclinic
_symmetry_space_group_name_Hall '-C 2yc'
_symmetry_space_group_name_H-M 'C 1 2/c 1'
_atom_sites_solution_hydrogens geom
_atom_sites_solution_primary direct
_atom_sites_solution_secondary difmap
_cell_angle_alpha 90.00
_cell_angle_beta 109.60(3)
_cell_angle_gamma 90.00
_cell_formula_units_Z 4
_cell_length_a 23.330(3)
_cell_length_b 6.207(3)
_cell_length_c 10.009(6)
_cell_measurement_reflns_used 23
_cell_measurement_temperature 291(2)
_cell_measurement_theta_max 8.67
_cell_measurement_theta_min 5.24
_cell_volume 1365.4(11)
_computing_cell_refinement 'DIFRAC (Gabe & White, 1993)'
_computing_data_collection 'DIFRAC (Gabe & White, 1993)'
_computing_data_reduction 'NRCVAX (Gabe <i>et al.</i>, 1989)'
_computing_molecular_graphics 'ORTEP-3 (Farrugia, 1997)'
_computing_publication_material 'SHELXL97 (Sheldrick, 2008)'
_computing_structure_refinement 'SHELXL97 (Sheldrick, 2008)'
_computing_structure_solution 'SHELXS97 (Sheldrick, 2008)'
_diffrn_ambient_temperature 291(2)
_diffrn_measured_fraction_theta_full 0.998
_diffrn_measured_fraction_theta_max 0.998
_diffrn_measurement_device_type 'Enraf--Nonius CAD-4'
_diffrn_measurement_method \w/2\q
_diffrn_radiation_monochromator graphite
_diffrn_radiation_source 'fine-focus sealed tube'
_diffrn_radiation_type MoK\a
_diffrn_radiation_wavelength 0.71073
_diffrn_reflns_av_R_equivalents 0.0077
_diffrn_reflns_av_sigmaI/netI 0.0188
_diffrn_reflns_limit_h_max 20
_diffrn_reflns_limit_h_min -28
_diffrn_reflns_limit_k_max 7
_diffrn_reflns_limit_k_min 0
_diffrn_reflns_limit_l_max 12
_diffrn_reflns_limit_l_min -12
_diffrn_reflns_number 1404
_diffrn_reflns_theta_full 25.52
_diffrn_reflns_theta_max 25.52
_diffrn_reflns_theta_min 1.85
_diffrn_standards_decay_% 1.540
_diffrn_standards_interval_count 100
_diffrn_standards_number 3
_exptl_absorpt_coefficient_mu 0.144
_exptl_absorpt_correction_type none
_exptl_crystal_colour colourless
_exptl_crystal_density_diffrn 1.519
_exptl_crystal_density_method 'not measured'
_exptl_crystal_description block
_exptl_crystal_F_000 648
_exptl_crystal_size_max 0.48
_exptl_crystal_size_mid 0.44
_exptl_crystal_size_min 0.28
_refine_diff_density_max 0.179
_refine_diff_density_min -0.166
_refine_ls_extinction_coef 0.032(3)
_refine_ls_extinction_expression Fc^*^=kFc[1+0.001xFc^2^\l^3^/sin(2\q)]^-1/4^
_refine_ls_extinction_method 'SHELXL97 (Sheldrick, 2008)'
_refine_ls_goodness_of_fit_ref 1.093
_refine_ls_hydrogen_treatment constr
_refine_ls_matrix_type full
_refine_ls_number_parameters 98
_refine_ls_number_reflns 1255
_refine_ls_number_restraints 0
_refine_ls_restrained_S_all 1.093
_refine_ls_R_factor_all 0.0718
_refine_ls_R_factor_gt 0.0462
_refine_ls_shift/su_max 0.000
_refine_ls_shift/su_mean 0.000
_refine_ls_structure_factor_coef Fsqd
_refine_ls_weighting_details 'calc w=1/[\s^2^(Fo^2^)+(0.0654P)^2^+0.7176P] where P=(Fo^2^+2Fc^2^)/3'
_refine_ls_weighting_scheme calc
_refine_ls_wR_factor_gt 0.1275
_refine_ls_wR_factor_ref 0.1380
_reflns_number_gt 863
_reflns_number_total 1255
_reflns_threshold_expression I>2\s(I)
_cod_data_source_file rz2302.cif
_cod_data_source_block I
_cod_depositor_comments
;
The following automatic conversions were performed:
'_symmetry_cell_setting' value 'Monoclinic' changed to 'monoclinic'
according to '/home/saulius/struct/CIF-dictionaries/cif_core.dic'
dictionary named 'cif_core.dic' version 2.4.1 from 2010-06-29.

Automatic conversion script
Id: cif_fix_enum 1527 2010-12-29 10:47:43Z saulius 

The following automatic conversions were performed:

'_symmetry_cell_setting' value 'Monoclinic' changed to 'monoclinic'
according to /home/saulius/struct/CIF-dictionaries/cif_core.dic
dictionary named 'cif_core.dic' version 2.4.1 from 2010-06-29.

Automatic conversion script
Id: cif_fix_values 1715 2011-07-08 13:25:40Z adriana 
;
_cod_original_cell_volume 1365.6(11)
_cod_original_sg_symbol_H-M 'C 2/c'
_cod_database_code 2221484
_cod_database_fobs_code 2221484

loop_
_symmetry_equiv_pos_as_xyz
'x, y, z'
'-x, y, -z+1/2'
'x+1/2, y+1/2, z'
'-x+1/2, y+1/2, -z+1/2'
'-x, -y, -z'
'x, -y, z-1/2'
'-x+1/2, -y+1/2, -z'
'x+1/2, -y+1/2, z-1/2'

loop_
_atom_site_type_symbol
_atom_site_label
_atom_site_fract_x
_atom_site_fract_y
_atom_site_fract_z
_atom_site_U_iso_or_equiv
_atom_site_adp_type
_atom_site_calc_flag
_atom_site_refinement_flags
_atom_site_occupancy
_atom_site_disorder_assembly
_atom_site_disorder_group
O O1 0.54239(7) 0.5416(3) 0.21472(18) 0.0661(6) Uani d . 1 . .
O O2 0.68680(8) 0.8202(3) 0.51558(17) 0.0706(6) Uani d . 1 . .
O O3 0.70016(9) 1.0217(3) 0.3547(2) 0.0854(7) Uani d . 1 . .
O O4 0.60961(13) 0.8225(4) 0.0432(2) 0.1153(10) Uani d . 1 . .
O O5 0.57606(12) 1.0244(4) 0.1735(3) 0.1154(9) Uani d . 1 . .
N N1 0.67637(8) 0.8730(3) 0.3932(2) 0.0538(5) Uani d . 1 . .
N N2 0.60412(11) 0.8729(4) 0.1542(2) 0.0702(7) Uani d . 1 . .
C C1 0.5000 0.4161(6) 0.2500 0.0721(11) Uani d S 1 . .
H H1A 0.5211 0.3241 0.3297 0.087 Uiso calc PR 0.50 . .
H H1B 0.4789 0.3241 0.1703 0.087 Uiso calc PR 0.50 . .
C C2 0.58346(10) 0.6513(4) 0.3320(2) 0.0619(7) Uani d . 1 . .
H H2A 0.5991 0.5550 0.4124 0.074 Uiso calc R 1 . .
H H2B 0.5636 0.7721 0.3596 0.074 Uiso calc R 1 . .
C C3 0.63384(9) 0.7279(3) 0.2821(2) 0.0470(6) Uani d . 1 . .
C C4 0.67114(13) 0.5524(5) 0.2509(4) 0.0887(10) Uani d . 1 . .
H H4A 0.7000 0.6135 0.2122 0.133 Uiso calc R 1 . .
H H4B 0.6450 0.4542 0.1835 0.133 Uiso calc R 1 . .
H H4C 0.6924 0.4765 0.3368 0.133 Uiso calc R 1 . .

loop_
_atom_site_aniso_label
_atom_site_aniso_U_11
_atom_site_aniso_U_22
_atom_site_aniso_U_33
_atom_site_aniso_U_12
_atom_site_aniso_U_13
_atom_site_aniso_U_23
O1 0.0497(9) 0.0705(11) 0.0702(11) -0.0102(8) 0.0098(8) -0.0145(8)
O2 0.0670(11) 0.0859(12) 0.0506(10) -0.0086(9) 0.0086(7) -0.0062(9)
O3 0.0912(13) 0.0750(13) 0.0901(14) -0.0353(11) 0.0306(11) -0.0070(10)
O4 0.179(3) 0.1115(18) 0.0553(12) -0.0540(17) 0.0396(14) -0.0049(12)
O5 0.1221(19) 0.0748(14) 0.127(2) 0.0347(14) 0.0122(15) 0.0233(13)
N1 0.0481(10) 0.0533(11) 0.0610(12) -0.0045(9) 0.0193(9) -0.0076(9)
N2 0.0834(15) 0.0650(14) 0.0552(13) -0.0133(12) 0.0137(11) 0.0046(11)
C1 0.0401(16) 0.0499(18) 0.114(3) 0.000 0.0094(17) 0.000
C2 0.0580(13) 0.0718(15) 0.0523(13) -0.0174(12) 0.0138(10) -0.0065(11)
C3 0.0464(11) 0.0457(11) 0.0454(11) 0.0006(9) 0.0107(9) -0.0038(9)
C4 0.0676(16) 0.0807(19) 0.108(2) 0.0146(14) 0.0159(15) -0.0383(18)

loop_
_atom_type_symbol
_atom_type_description
_atom_type_scat_dispersion_real
_atom_type_scat_dispersion_imag
_atom_type_scat_source
C C 0.0033 0.0016 'International Tables Vol C Tables 4.2.6.8 and 6.1.1.4'
H H 0.0000 0.0000 'International Tables Vol C Tables 4.2.6.8 and 6.1.1.4'
N N 0.0061 0.0033 'International Tables Vol C Tables 4.2.6.8 and 6.1.1.4'
O O 0.0106 0.0060 'International Tables Vol C Tables 4.2.6.8 and 6.1.1.4'

loop_
_geom_angle_atom_site_label_1
_geom_angle_atom_site_label_2
_geom_angle_atom_site_label_3
_geom_angle_site_symmetry_1
_geom_angle_site_symmetry_3
_geom_angle
_geom_angle_publ_flag
C1 O1 C2 . . 113.52(16) ?
O3 N1 O2 . . 124.98(19) ?
O3 N1 C3 . . 118.63(19) ?
O2 N1 C3 . . 116.20(18) ?
O5 N2 O4 . . 126.0(3) ?
O5 N2 C3 . . 116.5(2) ?
O4 N2 C3 . . 117.5(2) ?
O1 C1 O1 . 2_655 112.1(3) ?
O1 C1 H1A . . 109.2 ?
O1 C1 H1A 2_655 . 109.2 ?
O1 C1 H1B . . 109.2 ?
O1 C1 H1B 2_655 . 109.2 ?
H1A C1 H1B . . 107.9 ?
O1 C2 C3 . . 105.36(18) ?
O1 C2 H2A . . 110.7 ?
C3 C2 H2A . . 110.7 ?
O1 C2 H2B . . 110.7 ?
C3 C2 H2B . . 110.7 ?
H2A C2 H2B . . 108.8 ?
C4 C3 C2 . . 114.6(2) ?
C4 C3 N1 . . 107.70(18) ?
C2 C3 N1 . . 109.75(17) ?
C4 C3 N2 . . 112.8(2) ?
C2 C3 N2 . . 106.23(18) ?
N1 C3 N2 . . 105.44(18) ?
C3 C4 H4A . . 109.5 ?
C3 C4 H4B . . 109.5 ?
H4A C4 H4B . . 109.5 ?
C3 C4 H4C . . 109.5 ?
H4A C4 H4C . . 109.5 ?
H4B C4 H4C . . 109.5 ?

loop_
_geom_bond_atom_site_label_1
_geom_bond_atom_site_label_2
_geom_bond_site_symmetry_2
_geom_bond_distance
_geom_bond_publ_flag
O1 C1 . 1.394(3) ?
O1 C2 . 1.416(3) ?
O2 N1 . 1.211(2) ?
O3 N1 . 1.205(2) ?
O4 N2 . 1.202(3) ?
O5 N2 . 1.198(3) ?
N1 C3 . 1.514(3) ?
N2 C3 . 1.528(3) ?
C1 O1 2_655 1.394(3) ?
C1 H1A . 0.9700 ?
C1 H1B . 0.9700 ?
C2 C3 . 1.500(3) ?
C2 H2A . 0.9700 ?
C2 H2B . 0.9700 ?
C3 C4 . 1.491(3) ?
C4 H4A . 0.9600 ?
C4 H4B . 0.9600 ?
C4 H4C . 0.9600 ?

loop_
_geom_hbond_atom_site_label_D
_geom_hbond_atom_site_label_H
_geom_hbond_atom_site_label_A
_geom_hbond_site_symmetry_A
_geom_hbond_distance_DH
_geom_hbond_distance_HA
_geom_hbond_distance_DA
_geom_hbond_angle_DHA
C1 H1A O4 6_566 0.97 2.59 3.509(3) 158
C1 H1B O4 5_665 0.97 2.59 3.509(3) 158

loop_
_geom_torsion_atom_site_label_1
_geom_torsion_atom_site_label_2
_geom_torsion_atom_site_label_3
_geom_torsion_atom_site_label_4
_geom_torsion_site_symmetry_1
_geom_torsion_site_symmetry_2
_geom_torsion_site_symmetry_3
_geom_torsion_site_symmetry_4
_geom_torsion
_geom_torsion_publ_flag
C2 O1 C1 O1 . . . 2_655 70.17(16) ?
C1 O1 C2 C3 . . . . 165.8(2) ?
O1 C2 C3 C4 . . . . -66.1(3) ?
O1 C2 C3 N1 . . . . 172.59(17) ?
O1 C2 C3 N2 . . . . 59.1(2) ?
O3 N1 C3 C4 . . . . 88.8(3) ?
O2 N1 C3 C4 . . . . -86.4(3) ?
O3 N1 C3 C2 . . . . -145.9(2) ?
O2 N1 C3 C2 . . . . 38.9(3) ?
O3 N1 C3 N2 . . . . -31.8(3) ?
O2 N1 C3 N2 . . . . 152.91(19) ?
O5 N2 C3 C4 . . . . -176.2(2) ?
O4 N2 C3 C4 . . . . 5.6(3) ?
O5 N2 C3 C2 . . . . 57.6(3) ?
O4 N2 C3 C2 . . . . -120.7(2) ?
O5 N2 C3 N1 . . . . -58.9(3) ?
O4 N2 C3 N1 . . . . 122.9(2) ?
